data_4022986
loop_
_publ_author_name
'Monika Mazik'
'Arno C. Buthe'

_publ_section_title
;
 Oxime-Based Receptors for Mono- and Disaccharides
;
_journal_name_full 'Journal of Organic Chemistry'
_journal_page_first 8319
_journal_page_last 8326
_journal_paper_doi 10.1021/jo701370g
_journal_volume 72
_journal_year 2007
_chemical_formula_sum 'C39 H45 N3 O3'
_chemical_formula_weight 603.78
_chemical_name_systematic
;
 ?
;
_space_group_IT_number 148
_symmetry_cell_setting rhombohedral
_symmetry_space_group_name_Hall '-R 3'
_symmetry_space_group_name_H-M 'R -3 :H'
_atom_sites_solution_hydrogens geom
_atom_sites_solution_primary direct
_atom_sites_solution_secondary difmap
_audit_creation_method SHELXL-97
_cell_angle_alpha 90.00
_cell_angle_beta 90.00
_cell_angle_gamma 120.00
_cell_formula_units_Z 6
_cell_length_a 17.5611(11)
_cell_length_b 17.5611(11)
_cell_length_c 19.5070(18)
_cell_measurement_reflns_used 8105
_cell_measurement_temperature 133(2)
_cell_measurement_theta_max 29.76
_cell_measurement_theta_min 2.32
_cell_volume 5209.8(7)
_computing_cell_refinement 'Bruker SAINT'
_computing_data_collection 'Bruker SMART'
_computing_data_reduction 'Bruker SAINT'
_computing_molecular_graphics 'Siemens XP'
_computing_publication_material SHELXL-97
_computing_structure_refinement 'SHELXL-97 (Sheldrick, 1997)'
_computing_structure_solution 'SHELXS-97 (Sheldrick, 1990)'
_diffrn_ambient_temperature 133(2)
_diffrn_detector_area_resol_mean 8.192
_diffrn_measured_fraction_theta_full 1.000
_diffrn_measured_fraction_theta_max 1.000
_diffrn_measurement_device_type 'Bruker SMART 1000 CCD area detector'
_diffrn_measurement_method omega-scan
_diffrn_radiation_monochromator graphite
_diffrn_radiation_source 'fine-focus sealed tube'
_diffrn_radiation_type MoK\a
_diffrn_radiation_wavelength 0.71073
_diffrn_reflns_av_R_equivalents 0.0493
_diffrn_reflns_av_sigmaI/netI 0.0359
_diffrn_reflns_limit_h_max 23
_diffrn_reflns_limit_h_min -23
_diffrn_reflns_limit_k_max 23
_diffrn_reflns_limit_k_min -23
_diffrn_reflns_limit_l_max 25
_diffrn_reflns_limit_l_min -25
_diffrn_reflns_number 17452
_diffrn_reflns_theta_full 28.00
_diffrn_reflns_theta_max 28.28
_diffrn_reflns_theta_min 1.70
_exptl_absorpt_coefficient_mu 0.073
_exptl_absorpt_correction_type none
_exptl_crystal_colour colourless
_exptl_crystal_density_diffrn 1.155
_exptl_crystal_density_meas 0
_exptl_crystal_density_method 'not measured'
_exptl_crystal_description irregular
_exptl_crystal_F_000 1944
_exptl_crystal_size_max 0.3
_exptl_crystal_size_mid 0.2
_exptl_crystal_size_min 0.2
_refine_diff_density_max 0.501
_refine_diff_density_min -0.298
_refine_diff_density_rms 0.054
_refine_ls_extinction_method none
_refine_ls_goodness_of_fit_ref 1.061
_refine_ls_hydrogen_treatment 'NH free, rigid methyls, others riding'
_refine_ls_matrix_type full
_refine_ls_number_parameters 142
_refine_ls_number_reflns 2865
_refine_ls_number_restraints 0
_refine_ls_restrained_S_all 1.061
_refine_ls_R_factor_all 0.0839
_refine_ls_R_factor_gt 0.0618
_refine_ls_shift/su_max 0.000
_refine_ls_shift/su_mean 0.000
_refine_ls_structure_factor_coef Fsqd
_refine_ls_weighting_details 'calc w=1/[\s^2^(Fo^2^)+(0.0818P)^2^+5.0954P] where P=(Fo^2^+2Fc^2^)/3'
_refine_ls_weighting_scheme calc
_refine_ls_wR_factor_gt 0.1490
_refine_ls_wR_factor_ref 0.1587
_reflns_number_gt 2132
_reflns_number_total 2865
_reflns_threshold_expression >2sigma(I)
_cod_data_source_file jo701370g-File001.cif
_cod_data_source_block butolu
_cod_depositor_comments
;
The following automatic conversions were performed:
'_symmetry_cell_setting' value 'Rhombohedral' changed to 'rhombohedral'
according to '/home/saulius/struct/CIF-dictionaries/cif_core.dic'
dictionary named 'cif_core.dic' version 2.4.1 from 2010-06-29.

Automatic conversion script
Id: cif_fix_enum 1527 2010-12-29 10:47:43Z saulius 
;
_cod_original_sg_symbol_H-M 'R -3'
_cod_database_code 4022986

loop_
_symmetry_equiv_pos_as_xyz
'x, y, z'
'-y, x-y, z'
'-x+y, -x, z'
'x+2/3, y+1/3, z+1/3'
'-y+2/3, x-y+1/3, z+1/3'
'-x+y+2/3, -x+1/3, z+1/3'
'x+1/3, y+2/3, z+2/3'
'-y+1/3, x-y+2/3, z+2/3'
'-x+y+1/3, -x+2/3, z+2/3'
'-x, -y, -z'
'y, -x+y, -z'
'x-y, x, -z'
'-x+2/3, -y+1/3, -z+1/3'
'y+2/3, -x+y+1/3, -z+1/3'
'x-y+2/3, x+1/3, -z+1/3'
'-x+1/3, -y+2/3, -z+2/3'
'y+1/3, -x+y+2/3, -z+2/3'
'x-y+1/3, x+2/3, -z+2/3'

loop_
_atom_site_label
_atom_site_type_symbol
_atom_site_fract_x
_atom_site_fract_y
_atom_site_fract_z
_atom_site_U_iso_or_equiv
_atom_site_adp_type
_atom_site_occupancy
_atom_site_symmetry_multiplicity
_atom_site_calc_flag
_atom_site_refinement_flags
C1 C 0.41984(10) 0.68267(10) 0.53731(8) 0.0194(3) Uani 1 1 d .
C2 C 0.40433(10) 0.75357(10) 0.53650(8) 0.0192(3) Uani 1 1 d .
C3 C 0.51307(10) 0.69917(11) 0.54240(9) 0.0228(4) Uani 1 1 d .
H3A H 0.5497 0.7548 0.5675 0.027 Uiso 1 1 calc R
H3B H 0.5128 0.6510 0.5690 0.027 Uiso 1 1 calc R
C4 C 0.48088(11) 0.84765(11) 0.53407(9) 0.0240(4) Uani 1 1 d .
H4A H 0.4624 0.8841 0.5080 0.029 Uiso 1 1 calc R
H4B H 0.5301 0.8484 0.5088 0.029 Uiso 1 1 calc R
C5 C 0.51402(12) 0.88940(12) 0.60484(9) 0.0300(4) Uani 1 1 d .
H5A H 0.4661 0.8903 0.6299 0.036 Uiso 1 1 calc R
H5B H 0.5629 0.9497 0.5992 0.036 Uiso 1 1 calc R
H5C H 0.5342 0.8548 0.6306 0.036 Uiso 1 1 calc R
C1A C 0.63837(10) 0.72144(10) 0.47225(8) 0.0195(3) Uani 1 1 d .
C2A C 0.68768(10) 0.75690(10) 0.41282(8) 0.0210(4) Uani 1 1 d .
H2A H 0.6617 0.7689 0.3747 0.025 Uiso 1 1 calc R
C3A C 0.77446(11) 0.77511(11) 0.40830(9) 0.0249(4) Uani 1 1 d .
C4A C 0.81262(12) 0.75563(13) 0.46359(10) 0.0309(4) Uani 1 1 d .
H4A1 H 0.8714 0.7671 0.4608 0.037 Uiso 1 1 calc R
C5A C 0.76354(12) 0.71954(12) 0.52226(10) 0.0296(4) Uani 1 1 d .
H5A H 0.7890 0.7058 0.5598 0.035 Uiso 1 1 calc R
C6A C 0.67788(11) 0.70298(11) 0.52755(9) 0.0246(4) Uani 1 1 d .
H6A H 0.6458 0.6791 0.5687 0.029 Uiso 1 1 calc R
C7A C 0.82511(12) 0.81984(13) 0.34477(10) 0.0320(4) Uani 1 1 d .
C8A C 0.91620(16) 0.8337(2) 0.33503(14) 0.0649(8) Uani 1 1 d .
H8A1 H 0.9408 0.8651 0.2919 0.078 Uiso 1 1 calc R
H8A2 H 0.9134 0.7765 0.3336 0.078 Uiso 1 1 calc R
H8A3 H 0.9537 0.8684 0.3733 0.078 Uiso 1 1 calc R
N N 0.55224(9) 0.70459(10) 0.47530(7) 0.0218(3) Uani 1 1 d .
H01 H 0.5419(14) 0.7323(13) 0.4441(11) 0.030(5) Uiso 1 1 d .
O O 0.79358(9) 0.84563(11) 0.30170(7) 0.0423(4) Uani 1 1 d .

loop_
_atom_site_aniso_label
_atom_site_aniso_U_11
_atom_site_aniso_U_22
_atom_site_aniso_U_33
_atom_site_aniso_U_23
_atom_site_aniso_U_13
_atom_site_aniso_U_12
C1 0.0183(8) 0.0233(8) 0.0173(8) 0.0011(6) 0.0005(6) 0.0109(6)
C2 0.0196(7) 0.0195(8) 0.0162(7) 0.0009(6) -0.0002(6) 0.0082(6)
C3 0.0193(8) 0.0273(8) 0.0222(8) 0.0009(7) 0.0005(6) 0.0119(7)
C4 0.0221(8) 0.0191(8) 0.0254(9) 0.0015(6) 0.0013(6) 0.0063(7)
C5 0.0262(9) 0.0259(9) 0.0300(10) -0.0042(7) -0.0031(7) 0.0072(7)
C1A 0.0188(7) 0.0150(7) 0.0248(8) -0.0019(6) -0.0004(6) 0.0087(6)
C2A 0.0242(8) 0.0192(8) 0.0231(8) -0.0029(6) -0.0010(6) 0.0134(7)
C3A 0.0259(9) 0.0261(8) 0.0271(9) 0.0006(7) 0.0038(7) 0.0162(7)
C4A 0.0255(9) 0.0371(10) 0.0398(11) 0.0077(8) 0.0050(8) 0.0229(8)
C5A 0.0291(9) 0.0350(10) 0.0330(10) 0.0089(8) 0.0007(7) 0.0223(8)
C6A 0.0241(8) 0.0239(8) 0.0283(9) 0.0061(7) 0.0053(7) 0.0140(7)
C7A 0.0290(9) 0.0412(11) 0.0303(10) 0.0041(8) 0.0063(8) 0.0210(9)
C8A 0.0454(14) 0.115(2) 0.0505(15) 0.0282(15) 0.0216(11) 0.0522(16)
N 0.0192(7) 0.0282(7) 0.0195(7) 0.0032(6) 0.0011(5) 0.0129(6)
O 0.0366(8) 0.0617(10) 0.0339(8) 0.0172(7) 0.0104(6) 0.0287(8)

loop_
_atom_type_symbol
_atom_type_description
_atom_type_scat_dispersion_real
_atom_type_scat_dispersion_imag
_atom_type_scat_source
C C 0.0033 0.0016 'International Tables Vol C Tables 4.2.6.8 and 6.1.1.4'
H H 0.0000 0.0000 'International Tables Vol C Tables 4.2.6.8 and 6.1.1.4'
N N 0.0061 0.0033 'International Tables Vol C Tables 4.2.6.8 and 6.1.1.4'
O O 0.0106 0.0060 'International Tables Vol C Tables 4.2.6.8 and 6.1.1.4'

loop_
_geom_angle_atom_site_label_1
_geom_angle_atom_site_label_2
_geom_angle_atom_site_label_3
_geom_angle
_geom_angle_site_symmetry_1
_geom_angle_site_symmetry_3
C2 C1 C2 120.51(16) . 3_565
C2 C1 C3 120.12(14) . .
C2 C1 C3 119.31(14) 3_565 .
C1 C2 C1 119.47(16) . 2_665
C1 C2 C4 120.41(14) . .
C1 C2 C4 120.12(14) 2_665 .
N C3 C1 112.48(13) . .
C2 C4 C5 114.11(14) . .
N C1A C2A 119.85(15) . .
N C1A C6A 121.89(15) . .
C2A C1A C6A 118.25(14) . .
C1A C2A C3A 121.25(15) . .
C2A C3A C4A 119.80(16) . .
C2A C3A C7A 117.82(16) . .
C4A C3A C7A 122.30(16) . .
C5A C4A C3A 119.05(16) . .
C4A C5A C6A 121.39(16) . .
C5A C6A C1A 120.25(16) . .
O C7A C3A 120.46(16) . .
O C7A C8A 119.98(18) . .
C3A C7A C8A 119.56(17) . .
C1A N C3 118.66(13) . .

loop_
_geom_bond_atom_site_label_1
_geom_bond_atom_site_label_2
_geom_bond_distance
_geom_bond_site_symmetry_2
C1 C2 1.401(2) .
C1 C2 1.406(2) 3_565
C1 C3 1.517(2) .
C2 C4 1.523(2) .
C3 N 1.459(2) .
C4 C5 1.535(2) .
C1A N 1.390(2) .
C1A C2A 1.394(2) .
C1A C6A 1.405(2) .
C2A C3A 1.395(2) .
C3A C4A 1.400(2) .
C3A C7A 1.498(2) .
C4A C5A 1.381(3) .
C5A C6A 1.386(2) .
C7A O 1.212(2) .
C7A C8A 1.505(3) .

loop_
_geom_hbond_atom_site_label_D
_geom_hbond_atom_site_label_H
_geom_hbond_atom_site_label_A
_geom_hbond_distance_DH
_geom_hbond_distance_HA
_geom_hbond_distance_DA
_geom_hbond_angle_DHA
_geom_hbond_site_symmetry_A
N H01 O 0.85(2) 2.21(2) 3.051(2) 170.0(19) 16_665

loop_
_geom_torsion_atom_site_label_1
_geom_torsion_atom_site_label_2
_geom_torsion_atom_site_label_3
_geom_torsion_atom_site_label_4
_geom_torsion
_geom_torsion_site_symmetry_1
_geom_torsion_site_symmetry_4
C2 C1 C2 C1 2.2(3) 3_565 2_665
C3 C1 C2 C1 -174.93(10) . 2_665
C2 C1 C2 C4 -177.18(11) 3_565 .
C3 C1 C2 C4 5.7(2) . .
C2 C1 C3 N -92.49(18) . .
C2 C1 C3 N 90.31(18) 3_565 .
C1 C2 C4 C5 -90.86(19) . .
C1 C2 C4 C5 89.73(19) 2_665 .
N C1A C2A C3A 179.56(15) . .
C6A C1A C2A C3A -1.0(2) . .
C1A C2A C3A C4A 1.6(2) . .
C1A C2A C3A C7A -175.17(15) . .
C2A C3A C4A C5A -0.8(3) . .
C7A C3A C4A C5A 175.80(17) . .
C3A C4A C5A C6A -0.5(3) . .
C4A C5A C6A C1A 1.1(3) . .
N C1A C6A C5A 179.09(16) . .
C2A C1A C6A C5A -0.3(2) . .
C2A C3A C7A O 6.0(3) . .
C4A C3A C7A O -170.66(19) . .
C2A C3A C7A C8A -174.7(2) . .
C4A C3A C7A C8A 8.6(3) . .
C2A C1A N C3 -157.63(15) . .
C6A C1A N C3 23.0(2) . .
C1 C3 N C1A 178.63(14) . .
